data_1559181
loop_
_publ_author_name
'Yoshino, Junro'
'Hirono, Yoshito'
'Akahane, Ryota'
'Higuchi, Hiroyuki'
'Hayashi, Naoto'

_publ_section_title
;
 Effects of \p-conjugation on the solid-state photoresponsive coloring
 behavior of bipyridine-boronium complexes.
;
_journal_issue 11
_journal_name_full
'Photochemical &amp; photobiological sciences : Official journal of the European Photochemistry Association and the European Society for Photobiology'
_journal_page_first 1517
_journal_page_last 1521
_journal_paper_doi 10.1039/d0pp00296h
_journal_volume 19
_journal_year 2020
_chemical_formula_moiety 'C34 H30 B1 N2 1+, C1 F3 O3 S1 1-'
_chemical_formula_sum 'C35 H30 B F3 N2 O3 S'
_chemical_formula_weight 626.50
_space_group_crystal_system triclinic
_space_group_IT_number 2
_space_group_name_Hall '-P 1'
_space_group_name_H-M_alt 'P -1'
_atom_sites_solution_hydrogens geom
_atom_sites_solution_primary direct
_atom_sites_solution_secondary difmap
_audit_update_record
;
2019-08-29 deposited with the CCDC.	2020-09-23 downloaded from the CCDC.
;
_cell_angle_alpha 112.209(8)
_cell_angle_beta 108.743(8)
_cell_angle_gamma 94.906(7)
_cell_formula_units_Z 2
_cell_length_a 11.0952(4)
_cell_length_b 11.5436(4)
_cell_length_c 14.1018(4)
_cell_measurement_reflns_used 11999
_cell_measurement_temperature 173
_cell_measurement_theta_max 27.47
_cell_measurement_theta_min 1.96
_cell_volume 1538.71(18)
_computing_cell_refinement 'RAPID AUTO'
_computing_data_collection 'RAPID AUTO (Rigaku, ????)'
_computing_data_reduction 'RAPID AUTO'
_computing_molecular_graphics 'CrystalStructure 4.3'
_computing_publication_material 'CrystalStructure 4.3 (Rigaku, 2018)'
_computing_structure_refinement 'SHELXL Version 2018/1 (Sheldrick, 2008)'
_computing_structure_solution 'SHELXS Version 2013/1 (Sheldrick, 2008)'
_diffrn_ambient_temperature 173
_diffrn_detector_area_resol_mean 10.000
_diffrn_measured_fraction_theta_full 0.999
_diffrn_measured_fraction_theta_max 0.997
_diffrn_measurement_device_type 'Rigaku R-AXIS RAPID'
_diffrn_measurement_method \w
_diffrn_radiation_type 'Mo K\a'
_diffrn_radiation_wavelength 0.71075
_diffrn_reflns_av_R_equivalents 0.0441
_diffrn_reflns_av_unetI/netI 0.0517
_diffrn_reflns_Laue_measured_fraction_full 0.999
_diffrn_reflns_Laue_measured_fraction_max 0.997
_diffrn_reflns_limit_h_max 14
_diffrn_reflns_limit_h_min -14
_diffrn_reflns_limit_k_max 14
_diffrn_reflns_limit_k_min -14
_diffrn_reflns_limit_l_max 18
_diffrn_reflns_limit_l_min -17
_diffrn_reflns_number 14994
_diffrn_reflns_point_group_measured_fraction_full 0.999
_diffrn_reflns_point_group_measured_fraction_max 0.997
_diffrn_reflns_theta_full 25.242
_diffrn_reflns_theta_max 27.468
_diffrn_reflns_theta_min 1.961
_diffrn_standards_number 0
_exptl_absorpt_coefficient_mu 0.162
_exptl_absorpt_correction_T_max 0.981
_exptl_absorpt_correction_T_min 0.687
_exptl_absorpt_correction_type multi-scan
_exptl_absorpt_process_details 'ABSCOR (Rigaku, 1995)'
_exptl_crystal_colour yellow
_exptl_crystal_density_diffrn 1.352
_exptl_crystal_density_method 'not measured'
_exptl_crystal_description prism
_exptl_crystal_F_000 652.00
_exptl_crystal_recrystallization_method 'Re-crystallisation from solvent: Acetone/hexane'
_exptl_crystal_size_max 0.409
_exptl_crystal_size_mid 0.345
_exptl_crystal_size_min 0.118
_refine_diff_density_max 0.41
_refine_diff_density_min -0.38
_refine_ls_extinction_method none
_refine_ls_goodness_of_fit_ref 0.999
_refine_ls_hydrogen_treatment constr
_refine_ls_number_parameters 406
_refine_ls_number_reflns 7025
_refine_ls_number_restraints 0
_refine_ls_R_factor_all 0.0667
_refine_ls_R_factor_gt 0.0440
_refine_ls_shift/su_max 0.001
_refine_ls_structure_factor_coef Fsqd
_refine_ls_weighting_details 'w = 1/[\s^2^(Fo^2^)+(0.1000P)^2^] where P=(Fo^2^+2Fc^2^)/3'
_refine_ls_weighting_scheme calc
_refine_ls_wR_factor_gt 0.1299
_refine_ls_wR_factor_ref 0.1419
_reflns_Friedel_coverage 0.000
_reflns_number_gt 5469
_reflns_number_total 7025
_reflns_threshold_expression F^2^>2.0\s(F^2^)
_cod_data_source_file d0pp00296h2.cif
_cod_data_source_block dpe5bpybbnotf
_cod_depositor_comments 'Adding full bibliography for 1559177--1559181.cif.'
_cod_database_code 1559181

loop_
_space_group_symop_id
_space_group_symop_operation_xyz
1 +X,+Y,+Z
2 -X,-Y,-Z

loop_
_atom_site_label
_atom_site_type_symbol
_atom_site_fract_x
_atom_site_fract_y
_atom_site_fract_z
_atom_site_U_iso_or_equiv
_atom_site_adp_type
_atom_site_occupancy
_atom_site_site_symmetry_order
_atom_site_calc_flag
_atom_site_refinement_flags_posn
_atom_site_refinement_flags_adp
_atom_site_refinement_flags_occupancy
_atom_site_disorder_assembly
_atom_site_disorder_group
S1 S 0.65873(4) 0.35187(4) 0.17150(3) 0.03329(13) Uani 1 1 d . . . . .
F1 F 0.56275(11) 0.55070(11) 0.17109(9) 0.0515(3) Uani 1 1 d . . . . .
F2 F 0.62665(11) 0.46386(11) 0.03706(8) 0.0498(3) Uani 1 1 d . . . . .
F3 F 0.76780(11) 0.58070(11) 0.20135(9) 0.0541(3) Uani 1 1 d . . . . .
O1 O 0.52972(12) 0.27065(12) 0.09875(10) 0.0443(3) Uani 1 1 d . . . . .
O2 O 0.68051(13) 0.40308(13) 0.28716(9) 0.0451(3) Uani 1 1 d . . . . .
O3 O 0.76325(14) 0.30637(15) 0.14224(13) 0.0592(4) Uani 1 1 d . . . . .
N1 N 0.84421(12) 0.89799(11) 0.78534(9) 0.0262(3) Uani 1 1 d . . . . .
N2 N 0.75690(12) 0.67786(12) 0.65683(10) 0.0259(3) Uani 1 1 d . . . . .
C1 C 0.90580(15) 1.02290(14) 0.84877(12) 0.0288(3) Uani 1 1 d . . . . .
H1 H 0.962717 1.063531 0.826653 0.035 Uiso 1 1 calc R U . . .
C2 C 0.88837(14) 1.09411(15) 0.94582(12) 0.0290(3) Uani 1 1 d . . . . .
C3 C 0.80196(15) 1.03463(15) 0.97670(12) 0.0306(3) Uani 1 1 d . . . . .
H3 H 0.785869 1.082402 1.041069 0.037 Uiso 1 1 calc R U . . .
C4 C 0.74059(15) 0.90628(15) 0.91287(12) 0.0303(3) Uani 1 1 d . . . . .
H4 H 0.683013 0.863802 0.933264 0.036 Uiso 1 1 calc R U . . .
C5 C 0.76441(13) 0.83982(14) 0.81785(11) 0.0253(3) Uani 1 1 d . . . . .
C6 C 0.71128(14) 0.70560(14) 0.73996(11) 0.0258(3) Uani 1 1 d . . . . .
C7 C 0.62757(15) 0.61526(15) 0.74496(13) 0.0326(3) Uani 1 1 d . . . . .
H7 H 0.596704 0.638181 0.803568 0.039 Uiso 1 1 calc R U . . .
C8 C 0.58914(15) 0.49073(15) 0.66340(13) 0.0331(3) Uani 1 1 d . . . . .
H8 H 0.531543 0.426512 0.665220 0.040 Uiso 1 1 calc R U . . .
C9 C 0.63586(15) 0.46000(15) 0.57801(12) 0.0314(3) Uani 1 1 d . . . . .
C10 C 0.71802(15) 0.55645(15) 0.57651(12) 0.0302(3) Uani 1 1 d . . . . .
H10 H 0.747623 0.536316 0.517268 0.036 Uiso 1 1 calc R U . . .
C11 C 0.96026(15) 1.22514(15) 1.01106(12) 0.0314(3) Uani 1 1 d . . . . .
C12 C 1.01974(15) 1.33509(15) 1.06490(12) 0.0306(3) Uani 1 1 d . . . . .
C13 C 1.08857(15) 1.46732(15) 1.12796(12) 0.0305(3) Uani 1 1 d . . . . .
C14 C 1.07053(16) 1.54351(16) 1.22390(13) 0.0352(4) Uani 1 1 d . . . . .
H14 H 1.011928 1.508001 1.247715 0.042 Uiso 1 1 calc R U . . .
C15 C 1.13894(18) 1.67171(17) 1.28429(15) 0.0428(4) Uani 1 1 d . . . . .
H15 H 1.127008 1.723918 1.349654 0.051 Uiso 1 1 calc R U . . .
C16 C 1.22406(17) 1.72364(17) 1.24995(15) 0.0440(4) Uani 1 1 d . . . . .
H16 H 1.271379 1.811041 1.292241 0.053 Uiso 1 1 calc R U . . .
C17 C 1.24060(18) 1.64901(18) 1.15440(16) 0.0440(4) Uani 1 1 d . . . . .
H17 H 1.298635 1.685535 1.130705 0.053 Uiso 1 1 calc R U . . .
C18 C 1.17324(16) 1.52123(17) 1.09278(14) 0.0382(4) Uani 1 1 d . . . . .
H18 H 1.184564 1.470350 1.026736 0.046 Uiso 1 1 calc R U . . .
C19 C 0.60437(16) 0.33111(16) 0.49471(13) 0.0354(4) Uani 1 1 d . . . . .
C20 C 0.58672(16) 0.22290(16) 0.42822(13) 0.0353(4) Uani 1 1 d . . . . .
C21 C 0.57016(15) 0.09463(15) 0.34770(13) 0.0324(3) Uani 1 1 d . . . . .
C22 C 0.57700(19) -0.00769(17) 0.37705(15) 0.0450(4) Uani 1 1 d . . . . .
H22 H 0.589841 0.005954 0.450746 0.054 Uiso 1 1 calc R U . . .
C23 C 0.5650(2) -0.12922(17) 0.29859(17) 0.0528(5) Uani 1 1 d . . . . .
H23 H 0.570472 -0.198752 0.318997 0.063 Uiso 1 1 calc R U . . .
C24 C 0.54530(18) -0.15079(17) 0.19097(16) 0.0482(5) Uani 1 1 d . . . . .
H24 H 0.537062 -0.234709 0.137613 0.058 Uiso 1 1 calc R U . . .
C25 C 0.53761(17) -0.04991(18) 0.16132(15) 0.0443(4) Uani 1 1 d . . . . .
H25 H 0.523266 -0.064756 0.087113 0.053 Uiso 1 1 calc R U . . .
C26 C 0.55061(16) 0.07261(16) 0.23869(13) 0.0364(4) Uani 1 1 d . . . . .
H26 H 0.546274 0.141847 0.217847 0.044 Uiso 1 1 calc R U . . .
C27 C 0.80750(16) 0.84149(15) 0.57197(12) 0.0318(3) Uani 1 1 d . . . . .
H27 H 0.715783 0.851876 0.558578 0.038 Uiso 1 1 calc R U . . .
C28 C 0.8959(2) 0.97064(17) 0.60400(14) 0.0451(4) Uani 1 1 d . . . . .
H28A H 0.878701 1.038691 0.663077 0.054 Uiso 1 1 calc R U . . .
H28B H 0.871228 0.990377 0.538778 0.054 Uiso 1 1 calc R U . . .
C29 C 1.0431(2) 0.9765(2) 0.64473(16) 0.0560(5) Uani 1 1 d . . . . .
H29A H 1.090977 1.068208 0.684824 0.067 Uiso 1 1 calc R U . . .
H29B H 1.065915 0.937219 0.579057 0.067 Uiso 1 1 calc R U . . .
C30 C 1.09292(17) 0.91014(19) 0.72082(15) 0.0452(4) Uani 1 1 d . . . . .
H30A H 1.107788 0.970513 0.797589 0.054 Uiso 1 1 calc R U . . .
H30B H 1.178686 0.893507 0.719869 0.054 Uiso 1 1 calc R U . . .
C31 C 1.00191(15) 0.78202(16) 0.69105(12) 0.0322(3) Uani 1 1 d . . . . .
H31 H 1.033773 0.757800 0.754242 0.039 Uiso 1 1 calc R U . . .
C32 C 1.00165(16) 0.67266(18) 0.58602(13) 0.0398(4) Uani 1 1 d . . . . .
H32A H 0.956288 0.589985 0.578305 0.048 Uiso 1 1 calc R U . . .
H32B H 1.093374 0.668589 0.595731 0.048 Uiso 1 1 calc R U . . .
C33 C 0.93528(18) 0.6868(2) 0.47797(14) 0.0456(4) Uani 1 1 d . . . . .
H33A H 0.998872 0.747205 0.472562 0.055 Uiso 1 1 calc R U . . .
H33B H 0.915393 0.602070 0.414582 0.055 Uiso 1 1 calc R U . . .
C34 C 0.80873(17) 0.73466(17) 0.46568(12) 0.0368(4) Uani 1 1 d . . . . .
H34A H 0.735247 0.660255 0.438533 0.044 Uiso 1 1 calc R U . . .
H34B H 0.792135 0.767173 0.408107 0.044 Uiso 1 1 calc R U . . .
C35 C 0.65427(16) 0.49364(16) 0.14354(12) 0.0331(3) Uani 1 1 d . . . . .
B1 B 0.85557(16) 0.80016(16) 0.67262(13) 0.0264(3) Uani 1 1 d . . . . .

loop_
_atom_site_aniso_label
_atom_site_aniso_U_11
_atom_site_aniso_U_22
_atom_site_aniso_U_33
_atom_site_aniso_U_23
_atom_site_aniso_U_13
_atom_site_aniso_U_12
S1 0.0350(2) 0.0307(2) 0.0383(2) 0.01443(18) 0.01853(17) 0.01137(16)
F1 0.0652(7) 0.0498(6) 0.0588(7) 0.0292(6) 0.0351(5) 0.0341(6)
F2 0.0595(7) 0.0615(7) 0.0325(5) 0.0237(5) 0.0191(5) 0.0123(6)
F3 0.0555(7) 0.0428(6) 0.0499(6) 0.0168(5) 0.0120(5) -0.0099(5)
O1 0.0467(7) 0.0355(6) 0.0395(7) 0.0040(5) 0.0208(5) -0.0033(5)
O2 0.0513(8) 0.0500(8) 0.0334(6) 0.0217(6) 0.0123(5) 0.0072(6)
O3 0.0545(9) 0.0600(9) 0.0860(11) 0.0364(8) 0.0434(8) 0.0349(7)
N1 0.0278(6) 0.0241(6) 0.0256(6) 0.0085(5) 0.0116(5) 0.0050(5)
N2 0.0266(6) 0.0238(6) 0.0252(6) 0.0076(5) 0.0108(5) 0.0058(5)
C1 0.0324(8) 0.0250(7) 0.0262(7) 0.0084(6) 0.0121(6) 0.0027(6)
C2 0.0278(7) 0.0272(7) 0.0276(8) 0.0091(6) 0.0087(6) 0.0058(6)
C3 0.0311(8) 0.0314(8) 0.0252(7) 0.0058(6) 0.0134(6) 0.0081(6)
C4 0.0283(8) 0.0312(8) 0.0314(8) 0.0106(7) 0.0152(6) 0.0059(6)
C5 0.0230(7) 0.0273(7) 0.0260(7) 0.0111(6) 0.0101(5) 0.0072(6)
C6 0.0233(7) 0.0282(7) 0.0263(7) 0.0107(6) 0.0106(5) 0.0081(6)
C7 0.0313(8) 0.0316(8) 0.0338(8) 0.0111(7) 0.0152(6) 0.0056(6)
C8 0.0293(8) 0.0287(8) 0.0371(8) 0.0112(7) 0.0123(6) 0.0016(6)
C9 0.0296(8) 0.0263(8) 0.0318(8) 0.0091(6) 0.0080(6) 0.0056(6)
C10 0.0338(8) 0.0276(8) 0.0257(7) 0.0069(6) 0.0125(6) 0.0070(6)
C11 0.0318(8) 0.0296(8) 0.0278(8) 0.0074(6) 0.0116(6) 0.0054(6)
C12 0.0288(8) 0.0314(8) 0.0289(8) 0.0097(7) 0.0119(6) 0.0065(6)
C13 0.0281(8) 0.0281(8) 0.0297(8) 0.0090(6) 0.0088(6) 0.0052(6)
C14 0.0317(8) 0.0337(9) 0.0357(9) 0.0095(7) 0.0145(6) 0.0054(7)
C15 0.0442(10) 0.0324(9) 0.0400(10) 0.0031(8) 0.0170(7) 0.0075(7)
C16 0.0398(10) 0.0284(8) 0.0504(11) 0.0093(8) 0.0117(8) 0.0012(7)
C17 0.0391(10) 0.0396(10) 0.0529(11) 0.0202(9) 0.0191(8) 0.0006(8)
C18 0.0397(9) 0.0365(9) 0.0355(9) 0.0117(7) 0.0168(7) 0.0043(7)
C19 0.0363(9) 0.0290(8) 0.0347(9) 0.0105(7) 0.0107(6) 0.0038(7)
C20 0.0348(9) 0.0293(8) 0.0349(9) 0.0102(7) 0.0104(6) 0.0029(6)
C21 0.0284(8) 0.0240(7) 0.0349(8) 0.0069(6) 0.0082(6) 0.0014(6)
C22 0.0525(11) 0.0324(9) 0.0420(10) 0.0151(8) 0.0108(8) 0.0046(8)
C23 0.0535(12) 0.0270(9) 0.0671(13) 0.0194(9) 0.0118(9) 0.0052(8)
C24 0.0400(10) 0.0272(9) 0.0539(12) 0.0000(8) 0.0110(8) 0.0039(7)
C25 0.0389(10) 0.0399(10) 0.0361(9) 0.0021(8) 0.0108(7) 0.0038(8)
C26 0.0341(9) 0.0313(8) 0.0368(9) 0.0113(7) 0.0096(6) 0.0050(7)
C27 0.0365(8) 0.0323(8) 0.0278(8) 0.0128(7) 0.0134(6) 0.0106(7)
C28 0.0702(13) 0.0341(9) 0.0359(9) 0.0180(8) 0.0239(8) 0.0074(9)
C29 0.0652(13) 0.0510(12) 0.0493(11) 0.0161(10) 0.0317(9) -0.0111(10)
C30 0.0304(9) 0.0507(11) 0.0412(10) 0.0057(8) 0.0167(7) 0.0000(8)
C31 0.0283(8) 0.0372(9) 0.0263(8) 0.0085(7) 0.0107(6) 0.0075(6)
C32 0.0323(9) 0.0433(10) 0.0365(9) 0.0068(8) 0.0153(7) 0.0142(7)
C33 0.0485(11) 0.0526(11) 0.0318(9) 0.0073(8) 0.0227(7) 0.0152(9)
C34 0.0452(10) 0.0377(9) 0.0242(8) 0.0107(7) 0.0122(6) 0.0097(7)
C35 0.0353(8) 0.0354(8) 0.0286(8) 0.0124(7) 0.0139(6) 0.0083(7)
B1 0.0297(8) 0.0239(8) 0.0228(8) 0.0059(7) 0.0117(6) 0.0050(6)

loop_
_atom_type_symbol
_atom_type_description
_atom_type_scat_dispersion_real
_atom_type_scat_dispersion_imag
_atom_type_scat_source
C C 0.0033 0.0016
;
International Tables for Crystallography
(Vol. C, Tables 4.2.6.8 and 6.1.1.4)
;
H H 0.0000 0.0000
;
International Tables for Crystallography
(Vol. C, Table 6.1.1.4)
;
B B 0.0013 0.0007
;
International Tables for Crystallography
(Vol. C, Tables 4.2.6.8 and 6.1.1.4)
;
F F 0.0171 0.0103
;
International Tables for Crystallography
(Vol. C, Tables 4.2.6.8 and 6.1.1.4)
;
N N 0.0061 0.0033
;
International Tables for Crystallography
(Vol. C, Tables 4.2.6.8 and 6.1.1.4)
;
O O 0.0106 0.0060
;
International Tables for Crystallography
(Vol. C, Tables 4.2.6.8 and 6.1.1.4)
;
S S 0.1246 0.1234
;
International Tables for Crystallography
(Vol. C, Tables 4.2.6.8 and 6.1.1.4)
;

loop_
_geom_angle_atom_site_label_1
_geom_angle_atom_site_label_2
_geom_angle_atom_site_label_3
_geom_angle
_geom_angle_site_symmetry_1
_geom_angle_site_symmetry_3
_geom_angle_publ_flag
O3 S1 O2 116.38(9) . . ?
O3 S1 O1 115.08(9) . . ?
O2 S1 O1 114.07(8) . . ?
O3 S1 C35 103.36(8) . . ?
O2 S1 C35 102.87(7) . . ?
O1 S1 C35 102.42(8) . . ?
C1 N1 C5 119.00(12) . . ?
C1 N1 B1 128.45(12) . . ?
C5 N1 B1 112.51(12) . . ?
C10 N2 C6 118.30(13) . . ?
C10 N2 B1 129.18(12) . . ?
C6 N2 B1 112.51(11) . . ?
N1 C1 C2 121.75(14) . . ?
N1 C1 H1 119.1 . . ?
C2 C1 H1 119.1 . . ?
C1 C2 C3 118.91(14) . . ?
C1 C2 C11 118.75(14) . . ?
C3 C2 C11 122.33(14) . . ?
C4 C3 C2 119.34(14) . . ?
C4 C3 H3 120.3 . . ?
C2 C3 H3 120.3 . . ?
C3 C4 C5 118.81(14) . . ?
C3 C4 H4 120.6 . . ?
C5 C4 H4 120.6 . . ?
N1 C5 C4 122.11(14) . . ?
N1 C5 C6 110.02(12) . . ?
C4 C5 C6 127.86(14) . . ?
N2 C6 C7 122.78(14) . . ?
N2 C6 C5 109.95(12) . . ?
C7 C6 C5 127.27(13) . . ?
C6 C7 C8 118.83(14) . . ?
C6 C7 H7 120.6 . . ?
C8 C7 H7 120.6 . . ?
C7 C8 C9 119.28(15) . . ?
C7 C8 H8 120.4 . . ?
C9 C8 H8 120.4 . . ?
C10 C9 C8 119.01(14) . . ?
C10 C9 C19 119.50(14) . . ?
C8 C9 C19 121.45(15) . . ?
N2 C10 C9 121.77(14) . . ?
N2 C10 H10 119.1 . . ?
C9 C10 H10 119.1 . . ?
C12 C11 C2 179.39(18) . . ?
C11 C12 C13 178.78(17) . . ?
C14 C13 C18 119.70(15) . . ?
C14 C13 C12 120.43(14) . . ?
C18 C13 C12 119.86(15) . . ?
C15 C14 C13 119.49(16) . . ?
C15 C14 H14 120.3 . . ?
C13 C14 H14 120.3 . . ?
C16 C15 C14 120.43(16) . . ?
C16 C15 H15 119.8 . . ?
C14 C15 H15 119.8 . . ?
C17 C16 C15 120.14(16) . . ?
C17 C16 H16 119.9 . . ?
C15 C16 H16 119.9 . . ?
C16 C17 C18 120.43(17) . . ?
C16 C17 H17 119.8 . . ?
C18 C17 H17 119.8 . . ?
C17 C18 C13 119.79(16) . . ?
C17 C18 H18 120.1 . . ?
C13 C18 H18 120.1 . . ?
C20 C19 C9 175.51(17) . . ?
C19 C20 C21 177.68(19) . . ?
C22 C21 C26 119.32(15) . . ?
C22 C21 C20 121.11(15) . . ?
C26 C21 C20 119.55(15) . . ?
C23 C22 C21 119.76(17) . . ?
C23 C22 H22 120.1 . . ?
C21 C22 H22 120.1 . . ?
C24 C23 C22 120.81(18) . . ?
C24 C23 H23 119.6 . . ?
C22 C23 H23 119.6 . . ?
C25 C24 C23 119.64(16) . . ?
C25 C24 H24 120.2 . . ?
C23 C24 H24 120.2 . . ?
C24 C25 C26 120.51(17) . . ?
C24 C25 H25 119.7 . . ?
C26 C25 H25 119.7 . . ?
C25 C26 C21 119.95(16) . . ?
C25 C26 H26 120.0 . . ?
C21 C26 H26 120.0 . . ?
C28 C27 C34 111.72(14) . . ?
C28 C27 B1 109.37(12) . . ?
C34 C27 B1 109.56(13) . . ?
C28 C27 H27 108.7 . . ?
C34 C27 H27 108.7 . . ?
B1 C27 H27 108.7 . . ?
C27 C28 C29 115.08(15) . . ?
C27 C28 H28A 108.5 . . ?
C29 C28 H28A 108.5 . . ?
C27 C28 H28B 108.5 . . ?
C29 C28 H28B 108.5 . . ?
H28A C28 H28B 107.5 . . ?
C28 C29 C30 116.33(15) . . ?
C28 C29 H29A 108.2 . . ?
C30 C29 H29A 108.2 . . ?
C28 C29 H29B 108.2 . . ?
C30 C29 H29B 108.2 . . ?
H29A C29 H29B 107.4 . . ?
C29 C30 C31 115.74(14) . . ?
C29 C30 H30A 108.3 . . ?
C31 C30 H30A 108.3 . . ?
C29 C30 H30B 108.3 . . ?
C31 C30 H30B 108.3 . . ?
H30A C30 H30B 107.4 . . ?
C32 C31 C30 111.54(14) . . ?
C32 C31 B1 109.62(12) . . ?
C30 C31 B1 109.71(13) . . ?
C32 C31 H31 108.6 . . ?
C30 C31 H31 108.6 . . ?
B1 C31 H31 108.6 . . ?
C31 C32 C33 114.52(14) . . ?
C31 C32 H32A 108.6 . . ?
C33 C32 H32A 108.6 . . ?
C31 C32 H32B 108.6 . . ?
C33 C32 H32B 108.6 . . ?
H32A C32 H32B 107.6 . . ?
C34 C33 C32 116.15(13) . . ?
C34 C33 H33A 108.2 . . ?
C32 C33 H33A 108.2 . . ?
C34 C33 H33B 108.2 . . ?
C32 C33 H33B 108.2 . . ?
H33A C33 H33B 107.4 . . ?
C33 C34 C27 115.83(13) . . ?
C33 C34 H34A 108.3 . . ?
C27 C34 H34A 108.3 . . ?
C33 C34 H34B 108.3 . . ?
C27 C34 H34B 108.3 . . ?
H34A C34 H34B 107.4 . . ?
F2 C35 F3 107.41(13) . . ?
F2 C35 F1 107.65(13) . . ?
F3 C35 F1 107.20(14) . . ?
F2 C35 S1 111.85(11) . . ?
F3 C35 S1 111.98(11) . . ?
F1 C35 S1 110.52(11) . . ?
C31 B1 N2 113.65(12) . . ?
C31 B1 C27 107.67(13) . . ?
N2 B1 C27 113.88(12) . . ?
C31 B1 N1 112.45(12) . . ?
N2 B1 N1 94.99(10) . . ?
C27 B1 N1 114.00(12) . . ?

loop_
_geom_bond_atom_site_label_1
_geom_bond_atom_site_label_2
_geom_bond_distance
_geom_bond_site_symmetry_2
_geom_bond_publ_flag
S1 O3 1.4278(13) . ?
S1 O2 1.4358(12) . ?
S1 O1 1.4423(13) . ?
S1 C35 1.8235(17) . ?
F1 C35 1.3380(18) . ?
F2 C35 1.3276(17) . ?
F3 C35 1.3287(19) . ?
N1 C1 1.3453(18) . ?
N1 C5 1.3553(19) . ?
N1 B1 1.6168(19) . ?
N2 C10 1.3475(19) . ?
N2 C6 1.3632(18) . ?
N2 B1 1.607(2) . ?
C1 C2 1.390(2) . ?
C1 H1 0.9500 . ?
C2 C3 1.401(2) . ?
C2 C11 1.429(2) . ?
C3 C4 1.376(2) . ?
C3 H3 0.9500 . ?
C4 C5 1.392(2) . ?
C4 H4 0.9500 . ?
C5 C6 1.448(2) . ?
C6 C7 1.374(2) . ?
C7 C8 1.379(2) . ?
C7 H7 0.9500 . ?
C8 C9 1.398(2) . ?
C8 H8 0.9500 . ?
C9 C10 1.388(2) . ?
C9 C19 1.429(2) . ?
C10 H10 0.9500 . ?
C11 C12 1.195(2) . ?
C12 C13 1.429(2) . ?
C13 C14 1.396(2) . ?
C13 C18 1.396(2) . ?
C14 C15 1.390(2) . ?
C14 H14 0.9500 . ?
C15 C16 1.379(3) . ?
C15 H15 0.9500 . ?
C16 C17 1.378(3) . ?
C16 H16 0.9500 . ?
C17 C18 1.384(2) . ?
C17 H17 0.9500 . ?
C18 H18 0.9500 . ?
C19 C20 1.197(2) . ?
C20 C21 1.437(2) . ?
C21 C22 1.392(2) . ?
C21 C26 1.398(2) . ?
C22 C23 1.382(3) . ?
C22 H22 0.9500 . ?
C23 C24 1.380(3) . ?
C23 H23 0.9500 . ?
C24 C25 1.379(3) . ?
C24 H24 0.9500 . ?
C25 C26 1.382(2) . ?
C25 H25 0.9500 . ?
C26 H26 0.9500 . ?
C27 C28 1.531(2) . ?
C27 C34 1.545(2) . ?
C27 B1 1.611(2) . ?
C27 H27 1.0000 . ?
C28 C29 1.534(3) . ?
C28 H28A 0.9900 . ?
C28 H28B 0.9900 . ?
C29 C30 1.535(3) . ?
C29 H29A 0.9900 . ?
C29 H29B 0.9900 . ?
C30 C31 1.545(2) . ?
C30 H30A 0.9900 . ?
C30 H30B 0.9900 . ?
C31 C32 1.540(2) . ?
C31 B1 1.605(2) . ?
C31 H31 1.0000 . ?
C32 C33 1.542(2) . ?
C32 H32A 0.9900 . ?
C32 H32B 0.9900 . ?
C33 C34 1.535(2) . ?
C33 H33A 0.9900 . ?
C33 H33B 0.9900 . ?
C34 H34A 0.9900 . ?
C34 H34B 0.9900 . ?

loop_
_geom_torsion_atom_site_label_1
_geom_torsion_atom_site_label_2
_geom_torsion_atom_site_label_3
_geom_torsion_atom_site_label_4
_geom_torsion
_geom_torsion_site_symmetry_1
_geom_torsion_site_symmetry_2
_geom_torsion_site_symmetry_3
_geom_torsion_site_symmetry_4
_geom_torsion_publ_flag
C5 N1 C1 C2 -0.9(2) . . . . ?
B1 N1 C1 C2 -178.27(13) . . . . ?
N1 C1 C2 C3 -1.5(2) . . . . ?
N1 C1 C2 C11 177.92(13) . . . . ?
C1 C2 C3 C4 2.5(2) . . . . ?
C11 C2 C3 C4 -176.86(14) . . . . ?
C2 C3 C4 C5 -1.3(2) . . . . ?
C1 N1 C5 C4 2.2(2) . . . . ?
B1 N1 C5 C4 -179.97(13) . . . . ?
C1 N1 C5 C6 -178.42(12) . . . . ?
B1 N1 C5 C6 -0.61(15) . . . . ?
C3 C4 C5 N1 -1.1(2) . . . . ?
C3 C4 C5 C6 179.62(13) . . . . ?
C10 N2 C6 C7 -0.1(2) . . . . ?
B1 N2 C6 C7 -178.75(13) . . . . ?
C10 N2 C6 C5 179.69(12) . . . . ?
B1 N2 C6 C5 1.05(15) . . . . ?
N1 C5 C6 N2 -0.27(16) . . . . ?
C4 C5 C6 N2 179.04(13) . . . . ?
N1 C5 C6 C7 179.52(14) . . . . ?
C4 C5 C6 C7 -1.2(2) . . . . ?
N2 C6 C7 C8 0.9(2) . . . . ?
C5 C6 C7 C8 -178.89(14) . . . . ?
C6 C7 C8 C9 -0.2(2) . . . . ?
C7 C8 C9 C10 -1.2(2) . . . . ?
C7 C8 C9 C19 176.77(14) . . . . ?
C6 N2 C10 C9 -1.3(2) . . . . ?
B1 N2 C10 C9 177.04(14) . . . . ?
C8 C9 C10 N2 2.0(2) . . . . ?
C19 C9 C10 N2 -175.99(13) . . . . ?
C18 C13 C14 C15 -1.1(2) . . . . ?
C12 C13 C14 C15 179.68(15) . . . . ?
C13 C14 C15 C16 0.0(3) . . . . ?
C14 C15 C16 C17 0.9(3) . . . . ?
C15 C16 C17 C18 -0.7(3) . . . . ?
C16 C17 C18 C13 -0.4(3) . . . . ?
C14 C13 C18 C17 1.3(2) . . . . ?
C12 C13 C18 C17 -179.49(15) . . . . ?
C26 C21 C22 C23 0.3(3) . . . . ?
C20 C21 C22 C23 -177.84(18) . . . . ?
C21 C22 C23 C24 -0.5(3) . . . . ?
C22 C23 C24 C25 0.1(3) . . . . ?
C23 C24 C25 C26 0.5(3) . . . . ?
C24 C25 C26 C21 -0.8(3) . . . . ?
C22 C21 C26 C25 0.3(2) . . . . ?
C20 C21 C26 C25 178.51(16) . . . . ?
C34 C27 C28 C29 -69.07(17) . . . . ?
B1 C27 C28 C29 52.39(19) . . . . ?
C27 C28 C29 C30 -40.3(2) . . . . ?
C28 C29 C30 C31 38.5(2) . . . . ?
C29 C30 C31 C32 72.56(19) . . . . ?
C29 C30 C31 B1 -49.10(19) . . . . ?
C30 C31 C32 C33 -69.07(18) . . . . ?
B1 C31 C32 C33 52.64(19) . . . . ?
C31 C32 C33 C34 -40.7(2) . . . . ?
C32 C33 C34 C27 39.5(2) . . . . ?
C28 C27 C34 C33 71.74(19) . . . . ?
B1 C27 C34 C33 -49.62(19) . . . . ?
O3 S1 C35 F2 62.32(13) . . . . ?
O2 S1 C35 F2 -176.17(11) . . . . ?
O1 S1 C35 F2 -57.57(13) . . . . ?
O3 S1 C35 F3 -58.31(13) . . . . ?
O2 S1 C35 F3 63.20(13) . . . . ?
O1 S1 C35 F3 -178.20(11) . . . . ?
O3 S1 C35 F1 -177.76(12) . . . . ?
O2 S1 C35 F1 -56.25(13) . . . . ?
O1 S1 C35 F1 62.35(12) . . . . ?
C32 C31 B1 N2 64.71(16) . . . . ?
C30 C31 B1 N2 -172.49(12) . . . . ?
C32 C31 B1 C27 -62.39(17) . . . . ?
C30 C31 B1 C27 60.41(15) . . . . ?
C32 C31 B1 N1 171.19(13) . . . . ?
C30 C31 B1 N1 -66.01(16) . . . . ?
C10 N2 B1 C31 -62.52(18) . . . . ?
C6 N2 B1 C31 115.94(13) . . . . ?
C10 N2 B1 C27 61.27(19) . . . . ?
C6 N2 B1 C27 -120.27(13) . . . . ?
C10 N2 B1 N1 -179.70(13) . . . . ?
C6 N2 B1 N1 -1.24(14) . . . . ?
C28 C27 B1 C31 -62.31(17) . . . . ?
C34 C27 B1 C31 60.45(16) . . . . ?
C28 C27 B1 N2 170.72(12) . . . . ?
C34 C27 B1 N2 -66.52(16) . . . . ?
C28 C27 B1 N1 63.19(17) . . . . ?
C34 C27 B1 N1 -174.05(12) . . . . ?
C1 N1 B1 C31 60.48(19) . . . . ?
C5 N1 B1 C31 -117.07(14) . . . . ?
C1 N1 B1 N2 178.62(13) . . . . ?
C5 N1 B1 N2 1.07(14) . . . . ?
C1 N1 B1 C27 -62.45(19) . . . . ?
C5 N1 B1 C27 120.00(14) . . . . ?
